data_4512639
loop_
_publ_author_name
'Samarasekere, Pradeep'
'Wang, Xiqu'
'Kaveevivitchai, Watchareeya'
'Jacobson, Allan J.'

_publ_section_title
;
 Reactions of Rare Earth Hydrated Nitrates and Oxides with Formamide:
 Relevant to Recycling Rare Earth Metals
;
_journal_issue 3
_journal_name_full 'Crystal Growth &amp; Design'
_journal_page_first 1119
_journal_paper_doi 10.1021/cg501421u
_journal_volume 15
_journal_year 2015
_chemical_formula_sum 'C5 H9 N2 O8 Sm'
_chemical_formula_weight 375.49
_chemical_name_systematic
;
 ?
;
_space_group_IT_number 20
_symmetry_cell_setting orthorhombic
_symmetry_space_group_name_Hall 'C 2c 2'
_symmetry_space_group_name_H-M 'C 2 2 21'
_atom_sites_solution_hydrogens geom
_atom_sites_solution_primary direct
_atom_sites_solution_secondary difmap
_audit_creation_method SHELXL-97
_cell_angle_alpha 90.00
_cell_angle_beta 90.00
_cell_angle_gamma 90.00
_cell_formula_units_Z 4
_cell_length_a 6.76680(10)
_cell_length_b 18.7189(3)
_cell_length_c 8.5717(6)
_cell_measurement_temperature 293(2)
_cell_volume 1085.75(8)
_computing_structure_refinement 'SHELXL-97 (Sheldrick, 1997)'
_diffrn_ambient_temperature 293(2)
_diffrn_measured_fraction_theta_full 0.998
_diffrn_measured_fraction_theta_max 0.995
_diffrn_measurement_device_type 'Bruker ApexII'
_diffrn_measurement_method 'narrow frame'
_diffrn_radiation_monochromator graphite
_diffrn_radiation_source 'fine-focus sealed tube'
_diffrn_radiation_type MoK\a
_diffrn_radiation_wavelength 0.71075
_diffrn_reflns_av_R_equivalents 0.0626
_diffrn_reflns_av_sigmaI/netI 0.0425
_diffrn_reflns_limit_h_max 14
_diffrn_reflns_limit_h_min -12
_diffrn_reflns_limit_k_max 40
_diffrn_reflns_limit_k_min -40
_diffrn_reflns_limit_l_max 18
_diffrn_reflns_limit_l_min -18
_diffrn_reflns_number 29078
_diffrn_reflns_theta_full 25.50
_diffrn_reflns_theta_max 50.56
_diffrn_reflns_theta_min 3.20
_exptl_absorpt_coefficient_mu 5.439
_exptl_absorpt_correction_T_max 0.6123
_exptl_absorpt_correction_T_min 0.2922
_exptl_absorpt_correction_type psi-scan
_exptl_absorpt_process_details 'Bruker XPREP 2008/2'
_exptl_crystal_colour 'Pale Yellow'
_exptl_crystal_density_diffrn 2.297
_exptl_crystal_density_method 'not measured'
_exptl_crystal_description Prism
_exptl_crystal_F_000 716
_exptl_crystal_size_max 0.30
_exptl_crystal_size_mid 0.10
_exptl_crystal_size_min 0.10
_refine_diff_density_max 3.226
_refine_diff_density_min -2.287
_refine_diff_density_rms 0.260
_refine_ls_abs_structure_details 'Flack H D (1983), Acta Cryst. A39, 876-881'
_refine_ls_abs_structure_Flack -0.01(2)
_refine_ls_extinction_method none
_refine_ls_goodness_of_fit_ref 1.159
_refine_ls_hydrogen_treatment mixed
_refine_ls_matrix_type full
_refine_ls_number_parameters 75
_refine_ls_number_reflns 5818
_refine_ls_number_restraints 0
_refine_ls_restrained_S_all 1.159
_refine_ls_R_factor_all 0.0396
_refine_ls_R_factor_gt 0.0323
_refine_ls_shift/su_max 0.005
_refine_ls_shift/su_mean 0.000
_refine_ls_structure_factor_coef Fsqd
_refine_ls_weighting_details 'calc w=1/[\s^2^(Fo^2^)+(0.0134P)^2^+3.7257P] where P=(Fo^2^+2Fc^2^)/3'
_refine_ls_weighting_scheme calc
_refine_ls_wR_factor_gt 0.0598
_refine_ls_wR_factor_ref 0.0726
_reflns_number_gt 5189
_reflns_number_total 5818
_reflns_threshold_expression >2sigma(I)
_cod_data_source_file cg501421u_si_002.cif
_cod_data_source_block SmFMD
_cod_depositor_comments
;
The following automatic conversions were performed:

'_symmetry_cell_setting' value 'Orthorhombic' changed to
'orthorhombic' according to
/usr/data/users/saulius/crontab/automatic-downloads/rss-feeds/ACS/lib/dictionaries/cif_core.dic
dictionary named 'cif_core.dic' version 2.4.2 from 2011-04-26.

Automatic conversion script
Id: cif_fix_values 3008 2015-01-20 13:52:24Z robertas 

 Adding full bibliography for 4512639--4512651.cif.
;
_cod_original_sg_symbol_H-M C222(1)
_cod_database_code 4512639

loop_
_symmetry_equiv_pos_as_xyz
'x, y, z'
'x, -y, -z'
'-x, y, -z+1/2'
'-x, -y, z+1/2'
'x+1/2, y+1/2, z'
'x+1/2, -y+1/2, -z'
'-x+1/2, y+1/2, -z+1/2'
'-x+1/2, -y+1/2, z+1/2'

loop_
_atom_site_label
_atom_site_type_symbol
_atom_site_fract_x
_atom_site_fract_y
_atom_site_fract_z
_atom_site_U_iso_or_equiv
_atom_site_adp_type
_atom_site_occupancy
_atom_site_symmetry_multiplicity
_atom_site_calc_flag
_atom_site_refinement_flags
Sm1 Sm 0.0000 0.642498(6) 0.7500 0.01175(2) Uani 1 2 d S
O1 O -0.0157(7) 0.54905(13) 0.9327(3) 0.0393(7) Uani 1 1 d .
O2 O 0.3373(3) 0.59341(11) 0.7704(5) 0.0295(7) Uani 1 1 d .
O3 O -0.1771(4) 0.68295(12) 0.9844(3) 0.0286(5) Uani 1 1 d .
O4 O 0.1824(4) 0.74348(13) 0.8472(3) 0.0264(4) Uani 1 1 d .
N1 N 0.1346(6) 0.9370(2) 0.8312(5) 0.0416(8) Uani 1 1 d .
H6 H 0.1388 0.9829 0.8338 0.050 Uiso 1 1 calc R
H7 H 0.2198 0.9124 0.8827 0.050 Uiso 1 1 calc R
C1 C 0.5000 0.62371(17) 0.7500 0.0250(5) Uani 1 2 d S
H5 H 0.5000 0.6734 0.7500 0.030 Uiso 1 2 calc SR
C2 C 0.0000 0.90502(19) 0.7500 0.0334(7) Uani 1 2 d S
H2 H 0.0000 0.8553 0.7500 0.040 Uiso 1 2 calc SR
C3 C 0.0723(7) 0.5000 1.0000 0.0258(7) Uani 1 2 d S
H3 H 0.2098 0.5000 1.0000 0.031 Uiso 1 2 calc SR
C4 C -0.2334(5) 0.74251(16) 1.0277(4) 0.0259(6) Uani 1 1 d .
H4 H -0.2106 0.7805 0.9602 0.031 Uiso 1 1 calc R

loop_
_atom_site_aniso_label
_atom_site_aniso_U_11
_atom_site_aniso_U_22
_atom_site_aniso_U_33
_atom_site_aniso_U_23
_atom_site_aniso_U_13
_atom_site_aniso_U_12
Sm1 0.01177(4) 0.00961(3) 0.01387(4) 0.000 0.00120(10) 0.000
O1 0.0326(16) 0.0336(9) 0.0517(13) 0.0287(9) 0.0065(16) 0.0063(14)
O2 0.0145(6) 0.0262(7) 0.048(2) 0.0073(10) -0.0011(10) 0.0006(6)
O3 0.0349(12) 0.0228(9) 0.0282(10) -0.0063(7) 0.0129(9) 0.0023(8)
O4 0.0255(10) 0.0279(9) 0.0257(9) -0.0081(8) -0.0057(8) -0.0063(8)
N1 0.0424(18) 0.0356(15) 0.0469(18) 0.0053(14) -0.0168(15) 0.0007(14)
C1 0.0124(9) 0.0224(11) 0.0403(17) 0.000 0.003(3) 0.000
C2 0.0388(19) 0.0212(12) 0.0403(19) 0.000 -0.004(5) 0.000
C3 0.0243(16) 0.0219(14) 0.0313(18) 0.0115(14) 0.000 0.000
C4 0.0288(14) 0.0198(12) 0.0292(16) -0.0040(10) 0.0097(13) 0.0010(10)

loop_
_atom_type_symbol
_atom_type_description
_atom_type_scat_dispersion_real
_atom_type_scat_dispersion_imag
_atom_type_scat_source
C C 0.0033 0.0016 'International Tables Vol C Tables 4.2.6.8 and 6.1.1.4'
H H 0.0000 0.0000 'International Tables Vol C Tables 4.2.6.8 and 6.1.1.4'
N N 0.0061 0.0033 'International Tables Vol C Tables 4.2.6.8 and 6.1.1.4'
O O 0.0106 0.0060 'International Tables Vol C Tables 4.2.6.8 and 6.1.1.4'
Sm Sm -0.1638 3.4418 'International Tables Vol C Tables 4.2.6.8 and 6.1.1.4'

loop_
_geom_angle_atom_site_label_1
_geom_angle_atom_site_label_2
_geom_angle_atom_site_label_3
_geom_angle
_geom_angle_site_symmetry_1
_geom_angle_site_symmetry_3
O1 Sm1 O1 83.81(15) 3_556 .
O1 Sm1 O4 142.40(13) 3_556 .
O1 Sm1 O4 112.15(11) . .
O1 Sm1 O4 112.15(11) 3_556 3_556
O1 Sm1 O4 142.40(13) . 3_556
O4 Sm1 O4 76.46(12) . 3_556
O1 Sm1 O3 70.29(10) 3_556 3_556
O1 Sm1 O3 142.72(12) . 3_556
O4 Sm1 O3 77.94(8) . 3_556
O4 Sm1 O3 74.04(8) 3_556 3_556
O1 Sm1 O3 142.72(12) 3_556 .
O1 Sm1 O3 70.29(10) . .
O4 Sm1 O3 74.04(8) . .
O4 Sm1 O3 77.94(8) 3_556 .
O3 Sm1 O3 144.12(11) 3_556 .
O1 Sm1 O2 73.57(14) 3_556 3_556
O1 Sm1 O2 74.23(15) . 3_556
O4 Sm1 O2 142.35(9) . 3_556
O4 Sm1 O2 78.08(8) 3_556 3_556
O3 Sm1 O2 120.51(12) 3_556 3_556
O3 Sm1 O2 73.85(11) . 3_556
O1 Sm1 O2 74.23(15) 3_556 .
O1 Sm1 O2 73.57(14) . .
O4 Sm1 O2 78.08(8) . .
O4 Sm1 O2 142.35(9) 3_556 .
O3 Sm1 O2 73.85(11) 3_556 .
O3 Sm1 O2 120.51(12) . .
O2 Sm1 O2 136.26(10) 3_556 .
C3 O1 Sm1 147.3(4) . .
C1 O2 Sm1 129.46(19) . .
C4 O3 Sm1 132.4(2) . .
C4 O4 Sm1 134.4(2) 6_567 .
O2 C1 O2 126.1(3) . 3_656
N1 C2 N1 124.8(4) . 3_556
O1 C3 O1 122.4(6) 2_567 .
O3 C4 O4 126.3(3) . 6_467

loop_
_geom_bond_atom_site_label_1
_geom_bond_atom_site_label_2
_geom_bond_distance
_geom_bond_site_symmetry_2
Sm1 O1 2.350(2) 3_556
Sm1 O1 2.350(2) .
Sm1 O4 2.406(2) .
Sm1 O4 2.406(2) 3_556
Sm1 O3 2.459(2) 3_556
Sm1 O3 2.459(2) .
Sm1 O2 2.467(2) 3_556
Sm1 O2 2.467(2) .
O1 C3 1.237(4) .
O2 C1 1.251(2) .
O3 C4 1.235(4) .
O4 C4 1.242(4) 6_567
N1 C2 1.293(4) .
C1 O2 1.251(3) 3_656
C2 N1 1.293(4) 3_556
C3 O1 1.237(4) 2_567
C4 O4 1.242(4) 6_467
